data_4510101
loop_
_publ_author_name
'Mukherjee, Arijit'
'Desiraju, Gautam R.'

_publ_section_title
;
 Combinatorial Exploration of the Structural Landscape of Acid--Pyridine
 Cocrystals
;
_journal_issue 3
_journal_name_full 'Crystal Growth &amp; Design'
_journal_page_first 1375
_journal_paper_doi 10.1021/cg401851z
_journal_volume 14
_journal_year 2014
_chemical_formula_sum 'C26 H24 N2 O6'
_chemical_formula_weight 460.47
_chemical_name_systematic
;
 ?
;
_space_group_IT_number 14
_symmetry_cell_setting monoclinic
_symmetry_space_group_name_Hall '-P 2ybc'
_symmetry_space_group_name_H-M 'P 1 21/c 1'
_atom_sites_solution_hydrogens geom
_atom_sites_solution_primary direct
_atom_sites_solution_secondary difmap
_audit_creation_method SHELXL-97
_cell_angle_alpha 90.00
_cell_angle_beta 98.100(7)
_cell_angle_gamma 90.00
_cell_formula_units_Z 4
_cell_length_a 9.0486(11)
_cell_length_b 10.8727(13)
_cell_length_c 23.603(3)
_cell_measurement_reflns_used 17341
_cell_measurement_temperature 150(2)
_cell_measurement_theta_max 27.6
_cell_measurement_theta_min 3.1
_cell_volume 2299.0(5)
_computing_cell_refinement
;
CrystalClear-SM Expert 2.0 rc14 (Rigaku, 2009)
;
_computing_data_collection
;
CrystalClear-SM Expert 2.0 rc14 (Rigaku, 2009)
;
_computing_data_reduction
;
CrystalClear-SM Expert 2.0 rc14 (Rigaku, 2009)
;
_computing_structure_refinement 'SHELXL-97 (Sheldrick, 2008)'
_computing_structure_solution 'SHELXL-97 (Sheldrick, 2008)'
_diffrn_ambient_temperature 150(2)
_diffrn_detector CCD
_diffrn_detector_area_resol_mean 13.6612
_diffrn_measured_fraction_theta_full 0.998
_diffrn_measured_fraction_theta_max 0.998
_diffrn_measurement_device
;
XtaLABmini: Fixed Chi 2 circle
;
_diffrn_measurement_device_type
;
Rigaku Mercury375R (2x2 bin mode)
;
_diffrn_measurement_specimen_support Fiber
_diffrn_radiation_monochromator 'Graphite Monochromator'
_diffrn_radiation_source 'fine-focus sealed tube'
_diffrn_radiation_type MoK\a
_diffrn_radiation_wavelength 0.71075
_diffrn_reflns_av_R_equivalents 0.0507
_diffrn_reflns_av_sigmaI/netI 0.0395
_diffrn_reflns_limit_h_max 11
_diffrn_reflns_limit_h_min -11
_diffrn_reflns_limit_k_max 14
_diffrn_reflns_limit_k_min -14
_diffrn_reflns_limit_l_max 30
_diffrn_reflns_limit_l_min -30
_diffrn_reflns_number 21957
_diffrn_reflns_theta_full 27.48
_diffrn_reflns_theta_max 27.48
_diffrn_reflns_theta_min 3.05
_exptl_absorpt_coefficient_mu 0.095
_exptl_absorpt_correction_T_max 1.000
_exptl_absorpt_correction_T_min 0.739
_exptl_absorpt_correction_type multi-scan
_exptl_absorpt_process_details 'Jacobson, R. (1998) Private communication'
_exptl_crystal_density_diffrn 1.330
_exptl_crystal_density_method 'not measured'
_exptl_crystal_F_000 968
_exptl_crystal_size_max 0.5
_exptl_crystal_size_mid 0.3
_exptl_crystal_size_min 0.2
_refine_diff_density_max 0.189
_refine_diff_density_min -0.255
_refine_diff_density_rms 0.047
_refine_ls_extinction_method none
_refine_ls_goodness_of_fit_ref 1.040
_refine_ls_hydrogen_treatment mixed
_refine_ls_matrix_type full
_refine_ls_number_parameters 317
_refine_ls_number_reflns 5264
_refine_ls_number_restraints 0
_refine_ls_restrained_S_all 1.040
_refine_ls_R_factor_all 0.0775
_refine_ls_R_factor_gt 0.0514
_refine_ls_shift/su_max 0.000
_refine_ls_shift/su_mean 0.000
_refine_ls_structure_factor_coef Fsqd
_refine_ls_weighting_details 'calc w=1/[\s^2^(Fo^2^)+(0.0618P)^2^+0.3707P] where P=(Fo^2^+2Fc^2^)/3'
_refine_ls_weighting_scheme calc
_refine_ls_wR_factor_gt 0.1171
_refine_ls_wR_factor_ref 0.1293
_reflns_number_gt 3741
_reflns_number_total 5264
_reflns_threshold_expression >2\s(I)
_cod_data_source_file cg401851z_si_002.cif
_cod_data_source_block 9
_cod_depositor_comments
;
The following automatic conversions were performed:

'_exptl_absorpt_correction_type' value 'Multi-scan' changed to
'multi-scan' according to
/usr/data/users/saulius/crontab/automatic-downloads/current/ACS/lib/dictionaries/cif_core.dic
dictionary named 'cif_core.dic' version 2.4.2 from 2011-04-26.

Automatic conversion script
Id: cif_fix_values 2281 2013-09-26 08:29:07Z andrius 
;
_cod_original_sg_symbol_H-M 'P 21/c'
_cod_database_code 4510101

loop_
_symmetry_equiv_pos_as_xyz
'x, y, z'
'-x, y+1/2, -z+1/2'
'-x, -y, -z'
'x, -y-1/2, z-1/2'

loop_
_atom_site_label
_atom_site_type_symbol
_atom_site_fract_x
_atom_site_fract_y
_atom_site_fract_z
_atom_site_U_iso_or_equiv
_atom_site_adp_type
_atom_site_occupancy
_atom_site_symmetry_multiplicity
_atom_site_calc_flag
_atom_site_refinement_flags
O1 O 0.95644(13) 0.36687(12) 0.62090(6) 0.0420(3) Uani 1 1 d .
O4 O 0.31080(13) 0.46074(12) 0.71587(5) 0.0392(3) Uani 1 1 d .
O3 O 0.30647(13) 0.14282(11) 0.54312(5) 0.0368(3) Uani 1 1 d .
O6 O 0.97424(15) 0.31662(13) 0.79886(6) 0.0432(3) Uani 1 1 d .
O5 O 0.96998(14) 0.47581(12) 0.85839(6) 0.0434(3) Uani 1 1 d .
O2 O 0.27356(14) 0.34318(12) 0.52424(6) 0.0413(3) Uani 1 1 d .
N1 N 1.00269(16) 0.29133(14) 0.47599(7) 0.0363(4) Uani 1 1 d .
N2 N 0.25240(16) 0.21474(14) 0.34860(7) 0.0354(4) Uani 1 1 d .
C3 C 0.5503(2) 0.38153(16) 0.71740(7) 0.0339(4) Uani 1 1 d .
H3 H 0.5150 0.3401 0.6837 0.041 Uiso 1 1 calc R
C2 C 0.69701(19) 0.36884(16) 0.74155(7) 0.0316(4) Uani 1 1 d .
H2 H 0.7604 0.3188 0.7240 0.038 Uiso 1 1 calc R
C6 C 0.65601(19) 0.50690(15) 0.81698(7) 0.0295(4) Uani 1 1 d .
H6 H 0.6917 0.5497 0.8502 0.035 Uiso 1 1 calc R
C5 C 0.50726(19) 0.52063(15) 0.79284(7) 0.0298(4) Uani 1 1 d .
H5 H 0.4440 0.5723 0.8097 0.036 Uiso 1 1 calc R
C4 C 0.45480(18) 0.45626(15) 0.74333(7) 0.0284(4) Uani 1 1 d .
C1 C 0.75187(18) 0.43018(15) 0.79216(7) 0.0270(4) Uani 1 1 d .
C7 C 0.90879(19) 0.41150(16) 0.81996(7) 0.0303(4) Uani 1 1 d .
C8 C 0.2041(2) 0.53378(19) 0.73971(10) 0.0465(5) Uani 1 1 d .
H8B H 0.2330 0.6187 0.7395 0.070 Uiso 1 1 calc R
H8A H 0.1996 0.5079 0.7783 0.070 Uiso 1 1 calc R
H8C H 0.1077 0.5239 0.7173 0.070 Uiso 1 1 calc R
C14 C 0.61240(18) 0.18630(15) 0.58426(7) 0.0281(4) Uani 1 1 d .
H14 H 0.5779 0.1058 0.5848 0.034 Uiso 1 1 calc R
C13 C 0.76172(19) 0.21074(16) 0.60382(7) 0.0305(4) Uani 1 1 d .
H13 H 0.8266 0.1476 0.6173 0.037 Uiso 1 1 calc R
C12 C 0.81234(18) 0.33164(16) 0.60277(7) 0.0310(4) Uani 1 1 d .
C11 C 0.71460(19) 0.42527(16) 0.58246(8) 0.0340(4) Uani 1 1 d .
H11 H 0.7490 0.5058 0.5818 0.041 Uiso 1 1 calc R
C10 C 0.56692(19) 0.39952(16) 0.56330(7) 0.0308(4) Uani 1 1 d .
H10 H 0.5023 0.4628 0.5498 0.037 Uiso 1 1 calc R
C9 C 0.51363(18) 0.27917(15) 0.56395(7) 0.0264(4) Uani 1 1 d .
C15 C 0.35501(19) 0.24733(16) 0.54322(7) 0.0294(4) Uani 1 1 d .
C24 C 0.3468(2) 0.28719(17) 0.32534(8) 0.0386(4) Uani 1 1 d .
H24 H 0.3113 0.3294 0.2919 0.046 Uiso 1 1 calc R
C23 C 0.49430(19) 0.30237(16) 0.34855(8) 0.0344(4) Uani 1 1 d .
H23 H 0.5558 0.3542 0.3310 0.041 Uiso 1 1 calc R
C26 C 0.45242(18) 0.16342(16) 0.42214(7) 0.0299(4) Uani 1 1 d .
H26 H 0.4853 0.1189 0.4552 0.036 Uiso 1 1 calc R
C25 C 0.30615(19) 0.15411(17) 0.39652(8) 0.0346(4) Uani 1 1 d .
H25 H 0.2418 0.1034 0.4133 0.042 Uiso 1 1 calc R
C22 C 0.55065(18) 0.23984(14) 0.39831(7) 0.0267(4) Uani 1 1 d .
C19 C 0.70797(18) 0.25632(15) 0.42492(7) 0.0266(4) Uani 1 1 d .
C18 C 0.77982(19) 0.36833(16) 0.42109(8) 0.0341(4) Uani 1 1 d .
H18 H 0.7302 0.4336 0.4013 0.041 Uiso 1 1 calc R
C17 C 0.9255(2) 0.38188(17) 0.44692(8) 0.0374(4) Uani 1 1 d .
H17 H 0.9721 0.4574 0.4440 0.045 Uiso 1 1 calc R
C21 C 0.9346(2) 0.18332(17) 0.47919(8) 0.0357(4) Uani 1 1 d .
H21 H 0.9877 0.1195 0.4988 0.043 Uiso 1 1 calc R
C20 C 0.78888(19) 0.16160(16) 0.45468(7) 0.0312(4) Uani 1 1 d .
H20 H 0.7455 0.0849 0.4580 0.037 Uiso 1 1 calc R
C16 C 1.0612(2) 0.27273(19) 0.64168(9) 0.0462(5) Uani 1 1 d .
H16B H 1.0308 0.2350 0.6750 0.069 Uiso 1 1 calc R
H16C H 1.1584 0.3084 0.6515 0.069 Uiso 1 1 calc R
H16A H 1.0644 0.2117 0.6125 0.069 Uiso 1 1 calc R
H2B H 0.179(3) 0.314(2) 0.5079(11) 0.080(8) Uiso 1 1 d .
H6B H 1.068(3) 0.311(2) 0.8180(11) 0.080(8) Uiso 1 1 d .

loop_
_atom_site_aniso_label
_atom_site_aniso_U_11
_atom_site_aniso_U_22
_atom_site_aniso_U_33
_atom_site_aniso_U_23
_atom_site_aniso_U_13
_atom_site_aniso_U_12
O1 0.0277(7) 0.0376(7) 0.0580(9) -0.0003(6) -0.0028(6) -0.0062(6)
O4 0.0282(7) 0.0424(7) 0.0438(8) -0.0034(6) -0.0054(5) 0.0052(6)
O3 0.0346(7) 0.0323(7) 0.0424(7) 0.0041(5) 0.0018(5) -0.0083(6)
O6 0.0269(7) 0.0452(8) 0.0549(9) -0.0106(6) -0.0038(6) 0.0071(6)
O5 0.0322(7) 0.0464(8) 0.0487(8) -0.0106(6) -0.0043(6) -0.0017(6)
O2 0.0276(7) 0.0336(7) 0.0586(9) 0.0029(6) -0.0080(6) -0.0010(6)
N1 0.0257(8) 0.0383(9) 0.0438(9) -0.0011(7) 0.0011(6) -0.0013(7)
N2 0.0255(7) 0.0364(8) 0.0435(9) -0.0010(7) 0.0014(6) -0.0028(7)
C3 0.0392(10) 0.0355(10) 0.0253(9) -0.0036(7) -0.0016(7) 0.0027(8)
C2 0.0349(10) 0.0325(9) 0.0282(9) -0.0009(7) 0.0068(7) 0.0047(8)
C6 0.0332(9) 0.0275(9) 0.0274(8) -0.0024(7) 0.0025(7) -0.0037(7)
C5 0.0304(9) 0.0287(9) 0.0308(9) -0.0006(7) 0.0064(7) 0.0023(7)
C4 0.0268(9) 0.0274(9) 0.0299(9) 0.0046(7) 0.0003(7) -0.0001(7)
C1 0.0266(9) 0.0257(8) 0.0288(8) 0.0035(7) 0.0039(7) -0.0035(7)
C7 0.0267(9) 0.0304(9) 0.0339(9) 0.0033(7) 0.0049(7) -0.0016(7)
C8 0.0316(10) 0.0467(12) 0.0600(13) -0.0006(10) 0.0028(9) 0.0049(9)
C14 0.0319(9) 0.0265(8) 0.0257(8) 0.0004(6) 0.0029(7) -0.0034(7)
C13 0.0317(9) 0.0299(9) 0.0288(9) 0.0032(7) 0.0009(7) 0.0012(8)
C12 0.0270(9) 0.0362(10) 0.0296(9) -0.0018(7) 0.0034(7) -0.0049(8)
C11 0.0339(10) 0.0267(9) 0.0419(10) 0.0020(7) 0.0068(8) -0.0055(8)
C10 0.0305(9) 0.0297(9) 0.0324(9) 0.0033(7) 0.0048(7) 0.0007(7)
C9 0.0278(8) 0.0295(9) 0.0222(8) 0.0012(6) 0.0040(6) -0.0012(7)
C15 0.0305(9) 0.0318(9) 0.0259(8) 0.0007(7) 0.0044(7) -0.0011(8)
C24 0.0318(10) 0.0391(10) 0.0429(11) 0.0081(8) -0.0017(8) -0.0031(9)
C23 0.0272(9) 0.0337(9) 0.0418(10) 0.0071(8) 0.0029(7) -0.0036(8)
C26 0.0295(9) 0.0314(9) 0.0290(9) -0.0021(7) 0.0049(7) -0.0046(7)
C25 0.0292(9) 0.0369(10) 0.0387(10) -0.0012(8) 0.0084(8) -0.0078(8)
C22 0.0266(9) 0.0231(8) 0.0306(9) -0.0048(7) 0.0049(7) -0.0016(7)
C19 0.0244(8) 0.0283(9) 0.0275(8) -0.0032(7) 0.0056(6) -0.0024(7)
C18 0.0288(9) 0.0274(9) 0.0449(11) 0.0020(8) 0.0009(8) -0.0027(7)
C17 0.0297(9) 0.0309(10) 0.0512(11) 0.0015(8) 0.0038(8) -0.0073(8)
C21 0.0323(10) 0.0321(10) 0.0410(10) -0.0001(8) -0.0003(8) 0.0016(8)
C20 0.0323(9) 0.0263(9) 0.0344(9) -0.0006(7) 0.0031(7) -0.0042(7)
C16 0.0276(10) 0.0477(12) 0.0594(13) -0.0045(10) -0.0072(9) -0.0007(9)

loop_
_atom_type_symbol
_atom_type_description
_atom_type_scat_dispersion_real
_atom_type_scat_dispersion_imag
_atom_type_scat_source
C C 0.0033 0.0016 'International Tables Vol C Tables 4.2.6.8 and 6.1.1.4'
H H 0.0000 0.0000 'International Tables Vol C Tables 4.2.6.8 and 6.1.1.4'
N N 0.0061 0.0033 'International Tables Vol C Tables 4.2.6.8 and 6.1.1.4'
O O 0.0106 0.0060 'International Tables Vol C Tables 4.2.6.8 and 6.1.1.4'

loop_
_geom_angle_atom_site_label_1
_geom_angle_atom_site_label_2
_geom_angle_atom_site_label_3
_geom_angle
C12 O1 C16 117.52(14)
C4 O4 C8 118.97(14)
C7 O6 H6B 107.3(17)
C15 O2 H2B 107.9(16)
C21 N1 C17 117.69(15)
C24 N2 C25 117.40(15)
C2 C3 C4 119.98(16)
C2 C3 H3 120.0
C4 C3 H3 120.0
C3 C2 C1 120.82(16)
C3 C2 H2 119.6
C1 C2 H2 119.6
C1 C6 C5 121.04(15)
C1 C6 H6 119.5
C5 C6 H6 119.5
C4 C5 C6 119.12(15)
C4 C5 H5 120.4
C6 C5 H5 120.4
O4 C4 C3 114.88(15)
O4 C4 C5 124.72(15)
C3 C4 C5 120.39(15)
C6 C1 C2 118.62(15)
C6 C1 C7 120.52(15)
C2 C1 C7 120.85(15)
O5 C7 O6 123.32(16)
O5 C7 C1 123.73(16)
O6 C7 C1 112.94(15)
O4 C8 H8B 109.5
O4 C8 H8A 109.5
H8B C8 H8A 109.5
O4 C8 H8C 109.5
H8B C8 H8C 109.5
H8A C8 H8C 109.5
C9 C14 C13 121.59(16)
C9 C14 H14 119.2
C13 C14 H14 119.2
C12 C13 C14 118.74(16)
C12 C13 H13 120.6
C14 C13 H13 120.6
O1 C12 C11 115.80(15)
O1 C12 C13 124.02(16)
C11 C12 C13 120.18(15)
C10 C11 C12 120.36(16)
C10 C11 H11 119.8
C12 C11 H11 119.8
C11 C10 C9 120.50(16)
C11 C10 H10 119.7
C9 C10 H10 119.7
C14 C9 C10 118.63(15)
C14 C9 C15 119.19(15)
C10 C9 C15 122.17(15)
O3 C15 O2 123.56(16)
O3 C15 C9 123.20(15)
O2 C15 C9 113.23(14)
N2 C24 C23 123.12(17)
N2 C24 H24 118.4
C23 C24 H24 118.4
C24 C23 C22 119.74(16)
C24 C23 H23 120.1
C22 C23 H23 120.1
C25 C26 C22 119.65(16)
C25 C26 H26 120.2
C22 C26 H26 120.2
N2 C25 C26 123.07(16)
N2 C25 H25 118.5
C26 C25 H25 118.5
C23 C22 C26 117.01(15)
C23 C22 C19 120.96(15)
C26 C22 C19 122.02(15)
C18 C19 C20 117.57(15)
C18 C19 C22 120.54(15)
C20 C19 C22 121.89(15)
C17 C18 C19 119.43(16)
C17 C18 H18 120.3
C19 C18 H18 120.3
N1 C17 C18 123.02(16)
N1 C17 H17 118.5
C18 C17 H17 118.5
N1 C21 C20 123.19(16)
N1 C21 H21 118.4
C20 C21 H21 118.4
C21 C20 C19 119.10(16)
C21 C20 H20 120.5
C19 C20 H20 120.5
O1 C16 H16B 109.5
O1 C16 H16C 109.5
H16B C16 H16C 109.5
O1 C16 H16A 109.5
H16B C16 H16A 109.5
H16C C16 H16A 109.5

loop_
_geom_bond_atom_site_label_1
_geom_bond_atom_site_label_2
_geom_bond_distance
O1 C12 1.368(2)
O1 C16 1.434(2)
O4 C4 1.3720(19)
O4 C8 1.426(2)
O3 C15 1.218(2)
O6 C7 1.321(2)
O6 H6B 0.90(3)
O5 C7 1.215(2)
O2 C15 1.318(2)
O2 H2B 0.94(3)
N1 C21 1.333(2)
N1 C17 1.339(2)
N2 C24 1.335(2)
N2 C25 1.340(2)
C3 C2 1.376(2)
C3 C4 1.389(2)
C3 H3 0.9300
C2 C1 1.397(2)
C2 H2 0.9300
C6 C1 1.391(2)
C6 C5 1.394(2)
C6 H6 0.9300
C5 C4 1.387(2)
C5 H5 0.9300
C1 C7 1.492(2)
C8 H8B 0.9600
C8 H8A 0.9600
C8 H8C 0.9600
C14 C9 1.388(2)
C14 C13 1.391(2)
C14 H14 0.9300
C13 C12 1.393(2)
C13 H13 0.9300
C12 C11 1.389(2)
C11 C10 1.378(2)
C11 H11 0.9300
C10 C9 1.395(2)
C10 H10 0.9300
C9 C15 1.490(2)
C24 C23 1.380(2)
C24 H24 0.9300
C23 C22 1.390(2)
C23 H23 0.9300
C26 C25 1.379(2)
C26 C22 1.392(2)
C26 H26 0.9300
C25 H25 0.9300
C22 C19 1.484(2)
C19 C18 1.389(2)
C19 C20 1.395(2)
C18 C17 1.380(2)
C18 H18 0.9300
C17 H17 0.9300
C21 C20 1.384(2)
C21 H21 0.9300
C20 H20 0.9300
C16 H16B 0.9600
C16 H16C 0.9600
C16 H16A 0.9600
